data_7004396
loop_
_publ_author_name
'Jones, Cameron'
'Mills, David P.'
'Stasch, Andreas'

_publ_section_title
;
 Flexible coordination of bulky amidinates and guanidinates towards
 rhodium(i): conversion of kinetic to thermodymanic isomers
;
_journal_issue 35
_journal_name_full 'Dalton Transactions'
_journal_page_first 4799
_journal_page_last 4804
_journal_paper_doi 10.1039/b806542j
_journal_year 2008
_chemical_formula_sum 'C39 H60 N3 Rh'
_chemical_formula_weight 673.81
_chemical_name_systematic
;
?
;
_space_group_IT_number 2
_symmetry_cell_setting triclinic
_symmetry_space_group_name_Hall '-P 1'
_symmetry_space_group_name_H-M 'P -1'
_atom_sites_solution_hydrogens geom
_atom_sites_solution_primary direct
_atom_sites_solution_secondary difmap
_audit_creation_method SHELXL-97
_cell_angle_alpha 102.33(3)
_cell_angle_beta 98.74(3)
_cell_angle_gamma 108.69(3)
_cell_formula_units_Z 2
_cell_length_a 10.163(2)
_cell_length_b 10.502(2)
_cell_length_c 19.025(4)
_cell_measurement_temperature 123(2)
_cell_volume 1825.1(8)
_computing_structure_refinement 'SHELXL-97 (Sheldrick, 1997)'
_computing_structure_solution 'SHELXS-97 (Sheldrick, 1990)'
_diffrn_ambient_temperature 123(2)
_diffrn_measured_fraction_theta_full 0.988
_diffrn_measured_fraction_theta_max 0.988
_diffrn_measurement_device_type 'Nonius Kappa CCD'
_diffrn_radiation_monochromator graphite
_diffrn_radiation_source 'fine-focus sealed tube'
_diffrn_radiation_type MoK\a
_diffrn_radiation_wavelength 0.71073
_diffrn_reflns_av_R_equivalents 0.0208
_diffrn_reflns_av_sigmaI/netI 0.0347
_diffrn_reflns_limit_h_max 12
_diffrn_reflns_limit_h_min -12
_diffrn_reflns_limit_k_max 13
_diffrn_reflns_limit_k_min -13
_diffrn_reflns_limit_l_max 23
_diffrn_reflns_limit_l_min -23
_diffrn_reflns_number 13308
_diffrn_reflns_theta_full 26.40
_diffrn_reflns_theta_max 26.40
_diffrn_reflns_theta_min 3.26
_exptl_absorpt_coefficient_mu 0.497
_exptl_absorpt_correction_T_max 0.880
_exptl_absorpt_correction_T_min 0.743
_exptl_absorpt_correction_type multi-scan
_exptl_absorpt_process_details 'Sortav (Blessing, 1995)'
_exptl_crystal_colour yellow
_exptl_crystal_density_diffrn 1.226
_exptl_crystal_density_method 'not measured'
_exptl_crystal_description block
_exptl_crystal_F_000 720
_exptl_crystal_size_max 0.35
_exptl_crystal_size_mid 0.30
_exptl_crystal_size_min 0.25
_refine_diff_density_max 2.489
_refine_diff_density_min -0.703
_refine_diff_density_rms 0.077
_refine_ls_extinction_method none
_refine_ls_goodness_of_fit_ref 1.052
_refine_ls_hydrogen_treatment constr
_refine_ls_matrix_type full
_refine_ls_number_parameters 400
_refine_ls_number_reflns 7394
_refine_ls_number_restraints 0
_refine_ls_restrained_S_all 1.052
_refine_ls_R_factor_all 0.0472
_refine_ls_R_factor_gt 0.0402
_refine_ls_shift/su_max 0.002
_refine_ls_shift/su_mean 0.000
_refine_ls_structure_factor_coef Fsqd
_refine_ls_weighting_details 'calc w=1/[\s^2^(Fo^2^)+(0.0572P)^2^+1.7978P] where P=(Fo^2^+2Fc^2^)/3'
_refine_ls_weighting_scheme calc
_refine_ls_wR_factor_gt 0.1019
_refine_ls_wR_factor_ref 0.1063
_reflns_number_gt 6534
_reflns_number_total 7394
_reflns_threshold_expression >2sigma(I)
_cod_data_source_file b806542j.txt
_cod_data_source_block compound2
_cod_original_cell_volume 1825.1(6)
_cod_original_sg_symbol_H-M P-1
_cod_database_code 7004396

loop_
_symmetry_equiv_pos_as_xyz
'x, y, z'
'-x, -y, -z'

loop_
_atom_site_label
_atom_site_type_symbol
_atom_site_fract_x
_atom_site_fract_y
_atom_site_fract_z
_atom_site_U_iso_or_equiv
_atom_site_adp_type
_atom_site_occupancy
_atom_site_symmetry_multiplicity
_atom_site_calc_flag
_atom_site_refinement_flags
_atom_site_disorder_assembly
_atom_site_disorder_group
Rh1 Rh 0.174964(19) 0.74012(2) 0.826849(11) 0.02499(8) Uani 1 1 d . . .
N1 N -0.1652(2) 0.5043(2) 0.68661(11) 0.0183(4) Uani 1 1 d . . .
N2 N -0.3805(2) 0.4331(2) 0.72516(11) 0.0175(4) Uani 1 1 d . . .
N3 N -0.3154(2) 0.2656(2) 0.65349(12) 0.0205(4) Uani 1 1 d . . .
C1 C -0.2868(2) 0.4039(2) 0.69236(12) 0.0164(5) Uani 1 1 d . . .
C2 C -0.0308(2) 0.5400(2) 0.71804(13) 0.0193(5) Uani 1 1 d . . .
C3 C 0.0700(3) 0.6563(3) 0.69803(14) 0.0235(5) Uani 1 1 d . . .
C4 C 0.2165(3) 0.6833(3) 0.71335(16) 0.0302(6) Uani 1 1 d . . .
H4 H 0.2764 0.7449 0.6915 0.036 Uiso 1 1 calc R . .
C5 C 0.2763(3) 0.6199(3) 0.76100(17) 0.0324(6) Uani 1 1 d . . .
H5 H 0.3768 0.6428 0.7742 0.039 Uiso 1 1 calc R . .
C6 C 0.1833(3) 0.5212(3) 0.78885(16) 0.0304(6) Uani 1 1 d . . .
H6 H 0.2238 0.4764 0.8196 0.036 Uiso 1 1 calc R . .
C7 C 0.0351(3) 0.4861(3) 0.77352(14) 0.0241(5) Uani 1 1 d . . .
C8 C 0.0041(3) 0.7277(3) 0.64890(15) 0.0279(6) Uani 1 1 d . . .
H8 H -0.0832 0.7345 0.6650 0.033 Uiso 1 1 calc R . .
C9 C 0.1035(3) 0.8765(3) 0.65493(19) 0.0414(7) Uani 1 1 d . . .
H9A H 0.1371 0.9316 0.7071 0.062 Uiso 1 1 calc R . .
H9B H 0.0513 0.9207 0.6268 0.062 Uiso 1 1 calc R . .
H9C H 0.1857 0.8723 0.6348 0.062 Uiso 1 1 calc R . .
C10 C -0.0436(3) 0.6387(3) 0.56804(16) 0.0373(7) Uani 1 1 d . . .
H10A H 0.0404 0.6336 0.5500 0.056 Uiso 1 1 calc R . .
H10B H -0.0939 0.6813 0.5378 0.056 Uiso 1 1 calc R . .
H10C H -0.1078 0.5441 0.5645 0.056 Uiso 1 1 calc R . .
C11 C -0.0517(3) 0.3824(3) 0.80945(16) 0.0307(6) Uani 1 1 d . . .
H11 H -0.1553 0.3614 0.7890 0.037 Uiso 1 1 calc R . .
C12 C -0.0185(4) 0.4438(4) 0.89361(18) 0.0459(8) Uani 1 1 d . . .
H12A H -0.0769 0.3752 0.9150 0.069 Uiso 1 1 calc R . .
H12B H -0.0404 0.5292 0.9048 0.069 Uiso 1 1 calc R . .
H12C H 0.0830 0.4661 0.9149 0.069 Uiso 1 1 calc R . .
C13 C -0.0257(5) 0.2452(4) 0.7920(2) 0.0559(10) Uani 1 1 d . . .
H13A H -0.0581 0.2002 0.7385 0.084 Uiso 1 1 calc R . .
H13B H -0.0790 0.1830 0.8181 0.084 Uiso 1 1 calc R . .
H13C H 0.0767 0.2642 0.8082 0.084 Uiso 1 1 calc R . .
C14 C -0.3567(2) 0.5734(2) 0.76050(13) 0.0179(5) Uani 1 1 d . . .
C15 C -0.3454(2) 0.6129(3) 0.83748(14) 0.0212(5) Uani 1 1 d . . .
C16 C -0.3251(3) 0.7510(3) 0.87338(14) 0.0272(6) Uani 1 1 d . . .
H16 H -0.3158 0.7781 0.9254 0.033 Uiso 1 1 calc R . .
C17 C -0.3185(3) 0.8485(3) 0.83411(16) 0.0302(6) Uani 1 1 d . . .
H17 H -0.3005 0.9430 0.8593 0.036 Uiso 1 1 calc R . .
C18 C -0.3380(3) 0.8079(3) 0.75805(16) 0.0268(6) Uani 1 1 d . . .
H18 H -0.3361 0.8752 0.7314 0.032 Uiso 1 1 calc R . .
C19 C -0.3604(3) 0.6712(3) 0.71918(14) 0.0206(5) Uani 1 1 d . . .
C20 C -0.3642(3) 0.5020(3) 0.87907(14) 0.0277(6) Uani 1 1 d . . .
H20 H -0.3165 0.4378 0.8583 0.033 Uiso 1 1 calc R . .
C21 C -0.2981(4) 0.5611(4) 0.96271(16) 0.0410(8) Uani 1 1 d . . .
H21A H -0.1977 0.6215 0.9714 0.062 Uiso 1 1 calc R . .
H21B H -0.3039 0.4837 0.9847 0.062 Uiso 1 1 calc R . .
H21C H -0.3505 0.6157 0.9855 0.062 Uiso 1 1 calc R . .
C22 C -0.5232(3) 0.4155(3) 0.86533(17) 0.0342(6) Uani 1 1 d . . .
H22A H -0.5724 0.4760 0.8857 0.051 Uiso 1 1 calc R . .
H22B H -0.5349 0.3404 0.8896 0.051 Uiso 1 1 calc R . .
H22C H -0.5642 0.3747 0.8119 0.051 Uiso 1 1 calc R . .
C23 C -0.3983(3) 0.6250(3) 0.63516(14) 0.0234(5) Uani 1 1 d . . .
H23 H -0.3454 0.5630 0.6188 0.028 Uiso 1 1 calc R . .
C24 C -0.3575(3) 0.7467(3) 0.60048(17) 0.0343(6) Uani 1 1 d . . .
H24A H -0.4171 0.8025 0.6104 0.051 Uiso 1 1 calc R . .
H24B H -0.3727 0.7098 0.5468 0.051 Uiso 1 1 calc R . .
H24C H -0.2566 0.8059 0.6220 0.051 Uiso 1 1 calc R . .
C25 C -0.5589(3) 0.5395(3) 0.60573(15) 0.0284(6) Uani 1 1 d . . .
H25A H -0.5868 0.4652 0.6302 0.043 Uiso 1 1 calc R . .
H25B H -0.5797 0.4977 0.5522 0.043 Uiso 1 1 calc R . .
H25C H -0.6128 0.6009 0.6160 0.043 Uiso 1 1 calc R . .
C26 C -0.2424(3) 0.2379(3) 0.59393(15) 0.0258(5) Uani 1 1 d . . .
H26 H -0.1468 0.3154 0.6077 0.031 Uiso 1 1 calc R . .
C27 C -0.2159(4) 0.1004(3) 0.5847(2) 0.0473(8) Uani 1 1 d . . .
H27A H -0.1837 0.0897 0.6336 0.071 Uiso 1 1 calc R . .
H27B H -0.1422 0.1016 0.5567 0.071 Uiso 1 1 calc R . .
H27C H -0.3048 0.0217 0.5578 0.071 Uiso 1 1 calc R . .
C28 C -0.3229(3) 0.2412(3) 0.52052(16) 0.0351(7) Uani 1 1 d . . .
H28A H -0.4147 0.1624 0.5035 0.053 Uiso 1 1 calc R . .
H28B H -0.2660 0.2341 0.4837 0.053 Uiso 1 1 calc R . .
H28C H -0.3398 0.3294 0.5271 0.053 Uiso 1 1 calc R . .
C29 C -0.4515(3) 0.1540(3) 0.65071(15) 0.0266(6) Uani 1 1 d . . .
H29 H -0.4528 0.0668 0.6163 0.032 Uiso 1 1 calc R . .
C30 C -0.4533(3) 0.1241(3) 0.72582(17) 0.0338(6) Uani 1 1 d . . .
H30A H -0.3679 0.1046 0.7430 0.051 Uiso 1 1 calc R . .
H30B H -0.5390 0.0428 0.7208 0.051 Uiso 1 1 calc R . .
H30C H -0.4543 0.2058 0.7617 0.051 Uiso 1 1 calc R . .
C31 C -0.5883(3) 0.1744(3) 0.61884(16) 0.0309(6) Uani 1 1 d . . .
H31A H -0.6041 0.2455 0.6557 0.046 Uiso 1 1 calc R . .
H31B H -0.6697 0.0857 0.6063 0.046 Uiso 1 1 calc R . .
H31C H -0.5789 0.2052 0.5741 0.046 Uiso 1 1 calc R . .
C32 C 0.0487(3) 0.8136(3) 0.89523(18) 0.0388(8) Uani 1 1 d . . .
H32 H -0.0239 0.7234 0.8739 0.047 Uiso 1 1 calc R . .
C33 C 0.0869(3) 0.8997(3) 0.84968(18) 0.0385(7) Uani 1 1 d . . .
H33 H 0.0368 0.8656 0.7990 0.046 Uiso 1 1 calc R . .
C34 C 0.2036(4) 1.0453(3) 0.8753(2) 0.0470(8) Uani 1 1 d . . .
H34A H 0.2190 1.0799 0.8316 0.056 Uiso 1 1 calc R . .
H34B H 0.1711 1.1100 0.9079 0.056 Uiso 1 1 calc R . .
C35 C 0.3446(3) 1.0473(3) 0.9170(2) 0.0433(8) Uani 1 1 d . . .
H35A H 0.3499 1.0731 0.9708 0.052 Uiso 1 1 calc R . .
H35B H 0.4243 1.1201 0.9074 0.052 Uiso 1 1 calc R . .
C36 C 0.3631(3) 0.9067(3) 0.89465(17) 0.0327(6) Uani 1 1 d . . .
H36 H 0.4048 0.8879 0.8541 0.039 Uiso 1 1 calc R . .
C37 C 0.3207(3) 0.8043(3) 0.93181(16) 0.0321(6) Uani 1 1 d . . .
H37 H 0.3395 0.7211 0.9160 0.039 Uiso 1 1 calc R . .
C38 C 0.2473(4) 0.8155(4) 0.99510(18) 0.0434(8) Uani 1 1 d . . .
H38A H 0.3168 0.8857 1.0397 0.052 Uiso 1 1 calc R . .
H38B H 0.2160 0.7241 1.0063 0.052 Uiso 1 1 calc R . .
C39 C 0.1182(3) 0.8573(4) 0.97800(18) 0.0451(8) Uani 1 1 d . . .
H39A H 0.1486 0.9602 0.9974 0.054 Uiso 1 1 calc R . .
H39B H 0.0464 0.8138 1.0040 0.054 Uiso 1 1 calc R . .

loop_
_atom_site_aniso_label
_atom_site_aniso_U_11
_atom_site_aniso_U_22
_atom_site_aniso_U_33
_atom_site_aniso_U_23
_atom_site_aniso_U_13
_atom_site_aniso_U_12
Rh1 0.01221(11) 0.02429(12) 0.03066(13) -0.00369(8) 0.00111(8) 0.00565(8)
N1 0.0147(10) 0.0159(10) 0.0222(10) 0.0033(8) 0.0045(8) 0.0042(8)
N2 0.0159(10) 0.0175(10) 0.0182(10) 0.0058(8) 0.0034(8) 0.0046(8)
N3 0.0178(10) 0.0149(10) 0.0261(11) 0.0038(8) 0.0051(8) 0.0037(8)
C1 0.0147(11) 0.0148(11) 0.0172(11) 0.0047(9) -0.0003(9) 0.0038(9)
C2 0.0160(12) 0.0166(11) 0.0225(12) -0.0007(9) 0.0057(9) 0.0059(9)
C3 0.0189(12) 0.0203(12) 0.0248(13) -0.0009(10) 0.0066(10) 0.0028(10)
C4 0.0196(13) 0.0261(14) 0.0352(15) -0.0051(11) 0.0121(11) 0.0019(11)
C5 0.0136(12) 0.0328(15) 0.0415(16) -0.0090(12) 0.0042(11) 0.0098(11)
C6 0.0213(13) 0.0256(14) 0.0362(15) -0.0047(11) -0.0036(11) 0.0114(11)
C7 0.0183(12) 0.0199(12) 0.0278(13) -0.0008(10) -0.0011(10) 0.0066(10)
C8 0.0232(13) 0.0239(13) 0.0321(14) 0.0083(11) 0.0090(11) 0.0015(11)
C9 0.0373(17) 0.0304(16) 0.0491(19) 0.0152(14) 0.0123(14) -0.0007(13)
C10 0.0362(16) 0.0371(16) 0.0302(15) 0.0126(13) 0.0099(12) -0.0005(13)
C11 0.0231(14) 0.0293(14) 0.0349(15) 0.0124(12) -0.0047(11) 0.0062(11)
C12 0.0376(18) 0.057(2) 0.0410(18) 0.0185(16) 0.0073(14) 0.0127(16)
C13 0.073(3) 0.0358(19) 0.066(2) 0.0262(18) 0.016(2) 0.0217(18)
C14 0.0104(11) 0.0201(12) 0.0197(11) 0.0021(9) 0.0027(9) 0.0038(9)
C15 0.0123(11) 0.0282(13) 0.0216(12) 0.0037(10) 0.0028(9) 0.0082(10)
C16 0.0192(13) 0.0351(15) 0.0211(12) -0.0041(11) 0.0028(10) 0.0105(11)
C17 0.0247(14) 0.0221(13) 0.0363(15) -0.0059(11) 0.0063(11) 0.0083(11)
C18 0.0248(13) 0.0207(13) 0.0360(15) 0.0068(11) 0.0083(11) 0.0101(11)
C19 0.0160(12) 0.0211(12) 0.0249(13) 0.0049(10) 0.0053(9) 0.0078(10)
C20 0.0240(13) 0.0431(16) 0.0212(13) 0.0111(11) 0.0066(10) 0.0171(12)
C21 0.0394(17) 0.066(2) 0.0239(14) 0.0140(14) 0.0076(13) 0.0271(16)
C22 0.0277(15) 0.0451(17) 0.0371(16) 0.0225(14) 0.0131(12) 0.0135(13)
C23 0.0284(14) 0.0243(13) 0.0235(12) 0.0100(10) 0.0080(10) 0.0145(11)
C24 0.0398(17) 0.0335(15) 0.0381(16) 0.0210(13) 0.0103(13) 0.0168(13)
C25 0.0304(15) 0.0303(14) 0.0226(13) 0.0062(11) 0.0018(11) 0.0115(12)
C26 0.0228(13) 0.0196(12) 0.0304(14) -0.0009(10) 0.0057(11) 0.0073(10)
C27 0.056(2) 0.0342(17) 0.058(2) 0.0050(15) 0.0183(17) 0.0287(16)
C28 0.0349(16) 0.0348(16) 0.0292(14) 0.0062(12) 0.0103(12) 0.0051(13)
C29 0.0240(13) 0.0156(12) 0.0338(14) 0.0048(10) 0.0052(11) 0.0012(10)
C30 0.0342(16) 0.0235(14) 0.0434(17) 0.0165(12) 0.0088(13) 0.0056(12)
C31 0.0190(13) 0.0262(14) 0.0360(15) 0.0071(12) 0.0008(11) -0.0032(11)
C32 0.0170(13) 0.0437(18) 0.0422(17) -0.0134(14) 0.0027(12) 0.0120(12)
C33 0.0290(15) 0.0396(17) 0.0395(17) -0.0098(13) -0.0045(13) 0.0220(13)
C34 0.0414(19) 0.0312(16) 0.057(2) -0.0076(15) -0.0017(16) 0.0181(14)
C35 0.0302(16) 0.0262(15) 0.057(2) -0.0055(14) -0.0035(14) 0.0061(13)
C36 0.0153(13) 0.0304(15) 0.0381(15) -0.0074(12) -0.0014(11) 0.0044(11)
C37 0.0216(13) 0.0300(15) 0.0312(14) -0.0078(11) -0.0060(11) 0.0079(11)
C38 0.0380(18) 0.0483(19) 0.0327(16) -0.0043(14) 0.0015(13) 0.0144(15)
C39 0.0349(17) 0.052(2) 0.0380(17) -0.0075(15) 0.0113(14) 0.0139(15)

loop_
_atom_type_symbol
_atom_type_description
_atom_type_scat_dispersion_real
_atom_type_scat_dispersion_imag
_atom_type_scat_source
C C 0.0033 0.0016 'International Tables Vol C Tables 4.2.6.8 and 6.1.1.4'
H H 0.0000 0.0000 'International Tables Vol C Tables 4.2.6.8 and 6.1.1.4'
N N 0.0061 0.0033 'International Tables Vol C Tables 4.2.6.8 and 6.1.1.4'
Rh Rh -1.1178 0.9187 'International Tables Vol C Tables 4.2.6.8 and 6.1.1.4'

loop_
_geom_angle_atom_site_label_1
_geom_angle_atom_site_label_2
_geom_angle_atom_site_label_3
_geom_angle
_geom_angle_site_symmetry_1
_geom_angle_site_symmetry_3
_geom_angle_publ_flag
C37 Rh1 C36 38.46(12) . . ?
C37 Rh1 C33 96.75(12) . . ?
C36 Rh1 C33 81.38(11) . . ?
C37 Rh1 C32 81.10(11) . . ?
C36 Rh1 C32 90.05(11) . . ?
C33 Rh1 C32 37.79(13) . . ?
C37 Rh1 C5 99.43(11) . . ?
C36 Rh1 C5 98.43(11) . . ?
C33 Rh1 C5 153.26(14) . . ?
C32 Rh1 C5 167.01(13) . . ?
C37 Rh1 C4 128.33(11) . . ?
C36 Rh1 C4 106.70(11) . . ?
C33 Rh1 C4 117.26(13) . . ?
C32 Rh1 C4 148.48(12) . . ?
C5 Rh1 C4 36.95(11) . . ?
C37 Rh1 C6 96.76(11) . . ?
C36 Rh1 C6 118.64(10) . . ?
C33 Rh1 C6 159.28(11) . . ?
C32 Rh1 C6 130.21(13) . . ?
C5 Rh1 C6 36.82(11) . . ?
C4 Rh1 C6 64.58(11) . . ?
C37 Rh1 C3 163.10(10) . . ?
C36 Rh1 C3 134.45(11) . . ?
C33 Rh1 C3 96.47(11) . . ?
C32 Rh1 C3 115.75(10) . . ?
C5 Rh1 C3 64.50(10) . . ?
C4 Rh1 C3 35.01(9) . . ?
C6 Rh1 C3 73.72(10) . . ?
C37 Rh1 C7 117.24(11) . . ?
C36 Rh1 C7 150.23(10) . . ?
C33 Rh1 C7 125.49(11) . . ?
C32 Rh1 C7 104.17(11) . . ?
C5 Rh1 C7 63.92(10) . . ?
C4 Rh1 C7 74.31(10) . . ?
C6 Rh1 C7 33.79(9) . . ?
C3 Rh1 C7 61.94(9) . . ?
C2 N1 C1 131.6(2) . . ?
C1 N2 C14 119.7(2) . . ?
C1 N3 C26 119.1(2) . . ?
C1 N3 C29 119.9(2) . . ?
C26 N3 C29 117.0(2) . . ?
N2 C1 N1 123.6(2) . . ?
N2 C1 N3 119.2(2) . . ?
N1 C1 N3 116.8(2) . . ?
N1 C2 C7 129.1(2) . . ?
N1 C2 C3 115.6(2) . . ?
C7 C2 C3 115.2(2) . . ?
C4 C3 C2 121.3(2) . . ?
C4 C3 C8 121.3(2) . . ?
C2 C3 C8 116.6(2) . . ?
C4 C3 Rh1 68.11(16) . . ?
C2 C3 Rh1 84.14(15) . . ?
C8 C3 Rh1 128.21(18) . . ?
C3 C4 C5 120.5(3) . . ?
C3 C4 Rh1 76.88(16) . . ?
C5 C4 Rh1 68.84(16) . . ?
C4 C5 C6 118.5(2) . . ?
C4 C5 Rh1 74.20(15) . . ?
C6 C5 Rh1 75.66(16) . . ?
C7 C6 C5 123.6(3) . . ?
C7 C6 Rh1 80.46(16) . . ?
C5 C6 Rh1 67.53(15) . . ?
C6 C7 C2 118.5(2) . . ?
C6 C7 C11 118.1(2) . . ?
C2 C7 C11 123.0(2) . . ?
C6 C7 Rh1 65.75(15) . . ?
C2 C7 Rh1 80.35(15) . . ?
C11 C7 Rh1 129.13(18) . . ?
C3 C8 C10 110.4(2) . . ?
C3 C8 C9 113.5(2) . . ?
C10 C8 C9 109.9(2) . . ?
C7 C11 C13 111.7(3) . . ?
C7 C11 C12 111.5(2) . . ?
C13 C11 C12 109.5(3) . . ?
N2 C14 C15 118.6(2) . . ?
N2 C14 C19 121.4(2) . . ?
C15 C14 C19 119.6(2) . . ?
C16 C15 C14 119.6(2) . . ?
C16 C15 C20 121.2(2) . . ?
C14 C15 C20 119.1(2) . . ?
C17 C16 C15 120.8(2) . . ?
C16 C17 C18 119.7(2) . . ?
C17 C18 C19 122.0(3) . . ?
C18 C19 C14 118.1(2) . . ?
C18 C19 C23 120.9(2) . . ?
C14 C19 C23 120.9(2) . . ?
C15 C20 C22 109.5(2) . . ?
C15 C20 C21 114.1(3) . . ?
C22 C20 C21 109.6(2) . . ?
C19 C23 C24 113.6(2) . . ?
C19 C23 C25 110.1(2) . . ?
C24 C23 C25 109.2(2) . . ?
N3 C26 C28 111.5(2) . . ?
N3 C26 C27 113.3(2) . . ?
C28 C26 C27 110.1(2) . . ?
N3 C29 C30 111.4(2) . . ?
N3 C29 C31 115.8(2) . . ?
C30 C29 C31 111.4(2) . . ?
C33 C32 C39 123.0(3) . . ?
C33 C32 Rh1 70.39(17) . . ?
C39 C32 Rh1 113.08(19) . . ?
C32 C33 C34 124.6(3) . . ?
C32 C33 Rh1 71.82(17) . . ?
C34 C33 Rh1 111.3(2) . . ?
C35 C34 C33 112.8(3) . . ?
C34 C35 C36 112.8(2) . . ?
C37 C36 C35 122.4(3) . . ?
C37 C36 Rh1 70.77(16) . . ?
C35 C36 Rh1 114.00(19) . . ?
C36 C37 C38 125.2(3) . . ?
C36 C37 Rh1 70.77(16) . . ?
C38 C37 Rh1 112.23(19) . . ?
C37 C38 C39 112.7(3) . . ?
C38 C39 C32 113.0(3) . . ?

loop_
_geom_bond_atom_site_label_1
_geom_bond_atom_site_label_2
_geom_bond_distance
_geom_bond_site_symmetry_2
_geom_bond_publ_flag
Rh1 C37 2.126(3) . ?
Rh1 C36 2.126(3) . ?
Rh1 C33 2.137(3) . ?
Rh1 C32 2.156(3) . ?
Rh1 C5 2.185(3) . ?
Rh1 C4 2.255(3) . ?
Rh1 C6 2.291(3) . ?
Rh1 C3 2.367(3) . ?
Rh1 C7 2.478(3) . ?
N1 C2 1.300(3) . ?
N1 C1 1.381(3) . ?
N2 C1 1.294(3) . ?
N2 C14 1.408(3) . ?
N3 C1 1.395(3) . ?
N3 C26 1.474(3) . ?
N3 C29 1.484(3) . ?
C2 C7 1.472(3) . ?
C2 C3 1.483(4) . ?
C3 C4 1.394(4) . ?
C3 C8 1.522(4) . ?
C4 C5 1.409(4) . ?
C5 C6 1.417(4) . ?
C6 C7 1.398(4) . ?
C7 C11 1.522(4) . ?
C8 C10 1.531(4) . ?
C8 C9 1.534(4) . ?
C11 C13 1.524(5) . ?
C11 C12 1.532(4) . ?
C14 C15 1.410(3) . ?
C14 C19 1.426(3) . ?
C15 C16 1.398(4) . ?
C15 C20 1.522(4) . ?
C16 C17 1.381(4) . ?
C17 C18 1.382(4) . ?
C18 C19 1.395(4) . ?
C19 C23 1.517(3) . ?
C20 C22 1.527(4) . ?
C20 C21 1.535(4) . ?
C23 C24 1.531(4) . ?
C23 C25 1.533(4) . ?
C26 C28 1.521(4) . ?
C26 C27 1.532(4) . ?
C29 C30 1.529(4) . ?
C29 C31 1.529(4) . ?
C32 C33 1.390(5) . ?
C32 C39 1.528(4) . ?
C33 C34 1.525(5) . ?
C34 C35 1.519(5) . ?
C35 C36 1.527(4) . ?
C36 C37 1.401(4) . ?
C37 C38 1.513(4) . ?
C38 C39 1.523(5) . ?
